data_7032128
loop_
_publ_author_name
'Smirnov, Andrey S.'
'Butukhanova, Ekaterina S.'
'Bokach, Nadezhda A.'
'Starova, Galina L.'
'Gurzhiy, Vladislav V.'
'Kuznetsov, Maxim L.'
'Kukushkin, Vadim Yu'

_publ_section_title
;
 Novel (cyanamide)Zn(II) complexes and zinc(ii)-mediated hydration of the
 cyanamide ligands.
;
_journal_issue 42
_journal_name_full 'Dalton transactions (Cambridge, England : 2003)'
_journal_page_first 15798
_journal_page_last 15811
_journal_paper_doi 10.1039/c4dt01812e
_journal_volume 43
_journal_year 2014
_chemical_formula_moiety '2(C3 H6 Cl N2 Zn0.5)'
_chemical_formula_sum 'C6 H12 Cl2 N4 Zn'
_chemical_formula_weight 276.47
_chemical_name_systematic
;
 ? 
;
_space_group_crystal_system monoclinic
_space_group_IT_number 13
_space_group_name_Hall '-P 2yc'
_space_group_name_H-M_alt 'P 1 2/c 1'
_symmetry_space_group_name_Hall '-P 2yc'
_symmetry_space_group_name_H-M 'P 1 2/c 1'
_atom_sites_solution_hydrogens geom
_atom_sites_solution_primary direct
_atom_sites_solution_secondary difmap
_audit_creation_date 2013-09-19
_audit_creation_method
;
Olex2 1.2
(compiled 2013.09.17 svn.r2790 for OlexSys, GUI svn.r4601)
;
_cell_angle_alpha 90.00
_cell_angle_beta 118.214(5)
_cell_angle_gamma 90.00
_cell_formula_units_Z 4
_cell_length_a 14.6053(6)
_cell_length_b 5.98157(17)
_cell_length_c 15.2271(6)
_cell_measurement_reflns_used 3115
_cell_measurement_temperature 100.00(10)
_cell_measurement_theta_max 76.1756
_cell_measurement_theta_min 3.2910
_cell_volume 1172.23(9)
_computing_cell_refinement
;
CrysAlisPro, Agilent Technologies,
Version 1.171.36.20 (release 27-06-2012 CrysAlis171 .NET)
(compiled Jul 11 2012,15:38:31)
;
_computing_data_collection
;
CrysAlisPro, Agilent Technologies,
Version 1.171.36.20 (release 27-06-2012 CrysAlis171 .NET)
(compiled Jul 11 2012,15:38:31)
;
_computing_data_reduction
;
CrysAlisPro, Agilent Technologies,
Version 1.171.36.20 (release 27-06-2012 CrysAlis171 .NET)
(compiled Jul 11 2012,15:38:31)
;
_computing_molecular_graphics
;
O. V. Dolomanov, L. J. Bourhis, R. J. Gildea, J. A. K. Howard and H. Puschmann,
OLEX2: a complete structure solution, refinement and analysis program.
J. Appl. Cryst. (2009). 42, 339-341.
;
_computing_publication_material
;
O. V. Dolomanov, L. J. Bourhis, R. J. Gildea, J. A. K. Howard and H. Puschmann,
OLEX2: a complete structure solution, refinement and analysis program.
J. Appl. Cryst. (2009). 42, 339-341.
;
_computing_structure_refinement
;
SHELX, G.M. Sheldrick, Acta Cryst.
(2008). A64, 112-122
;
_computing_structure_solution 'SHELXS-97 (Sheldrick, 2008)'
_diffrn_ambient_temperature 100.00(10)
_diffrn_detector_area_resol_mean 10.3829
_diffrn_measured_fraction_theta_full 1.0000
_diffrn_measured_fraction_theta_max 1.0000
_diffrn_measurement_device_type 'SuperNova, Dual, Cu at zero, Atlas'
_diffrn_measurement_method '\w scans'
_diffrn_orient_matrix_UB_11 -0.0747679000
_diffrn_orient_matrix_UB_12 -0.2011237000
_diffrn_orient_matrix_UB_13 -0.0321000000
_diffrn_orient_matrix_UB_21 0.0406930000
_diffrn_orient_matrix_UB_22 -0.0647915000
_diffrn_orient_matrix_UB_23 0.1101535000
_diffrn_orient_matrix_UB_31 -0.0840666000
_diffrn_orient_matrix_UB_32 0.1473248000
_diffrn_orient_matrix_UB_33 0.0046703000
_diffrn_radiation_monochromator mirror
_diffrn_radiation_type 'Cu K\a'
_diffrn_radiation_wavelength 1.5418
_diffrn_reflns_av_R_equivalents 0.0221
_diffrn_reflns_av_unetI/netI 0.0221
_diffrn_reflns_limit_h_max 17
_diffrn_reflns_limit_h_min -17
_diffrn_reflns_limit_k_max 6
_diffrn_reflns_limit_k_min -7
_diffrn_reflns_limit_l_max 15
_diffrn_reflns_limit_l_min -18
_diffrn_reflns_number 4799
_diffrn_reflns_theta_full 69.98
_diffrn_reflns_theta_max 69.98
_diffrn_reflns_theta_min 3.43
_diffrn_source 'SuperNova (Cu) X-ray Source'
_exptl_absorpt_coefficient_mu 6.828
_exptl_absorpt_correction_T_max 1.00000
_exptl_absorpt_correction_T_min 0.40356
_exptl_absorpt_correction_type multi-scan
_exptl_absorpt_process_details
;
CrysAlisPro, Agilent Technologies,
Version 1.171.36.20 (release 27-06-2012 CrysAlis171 .NET)
(compiled Jul 11 2012,15:38:31)
Empirical absorption correction using spherical harmonics,
 implemented in SCALE3 ABSPACK scaling algorithm.
;
_exptl_crystal_colour 'translucent colorless'
_exptl_crystal_density_diffrn 1.567
_exptl_crystal_density_method 'not measured'
_exptl_crystal_description lamina
_exptl_crystal_F_000 560
_exptl_crystal_size_max 0.20
_exptl_crystal_size_mid 0.09
_exptl_crystal_size_min 0.02
_refine_diff_density_max 0.286
_refine_diff_density_min -0.371
_refine_diff_density_rms 0.069
_refine_ls_extinction_method none
_refine_ls_goodness_of_fit_ref 1.098
_refine_ls_hydrogen_treatment mixed
_refine_ls_matrix_type full
_refine_ls_number_parameters 123
_refine_ls_number_reflns 2118
_refine_ls_number_restraints 0
_refine_ls_restrained_S_all 1.098
_refine_ls_R_factor_all 0.0278
_refine_ls_R_factor_gt 0.0256
_refine_ls_shift/su_max 0.000
_refine_ls_shift/su_mean 0.000
_refine_ls_structure_factor_coef Fsqd
_refine_ls_weighting_details 'calc w=1/[\s^2^(Fo^2^)+(0.0409P)^2^+0.1563P] where P=(Fo^2^+2Fc^2^)/3'
_refine_ls_weighting_scheme calc
_refine_ls_wR_factor_gt 0.0668
_refine_ls_wR_factor_ref 0.0682
_reflns_number_gt 1961
_reflns_number_total 2118
_reflns_threshold_expression >2sigma(I)
_cod_data_source_file c4dt01812e2.cif
_cod_data_source_block znclorg
_cod_depositor_comments 'Adding full bibliography for 7032128--7032141.cif.'
_cod_original_cell_volume 1172.23(7)
_cod_database_code 7032128
_chemical_oxdiff_formula 'Zn Cl2 N4 C6'
_reflns_odcompleteness_completeness 91.45
_reflns_odcompleteness_iscentric 1
_reflns_odcompleteness_theta 80.95
_olex2_refinement_description
;
1. Fixed Uiso
 At 1.5 times of:
  All C(H,H,H) groups
2.a Idealised Me refined as rotating group:
 C2(H2A,H2B,H2C), C3(H3A,H3B,H3C), C5(H5A,H5B,H5C), C6(H6A,H6B,H6C)
;

loop_
_space_group_symop_id
_space_group_symop_operation_xyz
1 'x, y, z'
2 '-x, y, -z+1/2'
3 '-x, -y, -z'
4 'x, -y, z-1/2'

loop_
_atom_site_label
_atom_site_type_symbol
_atom_site_fract_x
_atom_site_fract_y
_atom_site_fract_z
_atom_site_U_iso_or_equiv
_atom_site_adp_type
_atom_site_occupancy
_atom_site_symmetry_multiplicity
_atom_site_calc_flag
_atom_site_refinement_flags
Zn1 Zn 0.0000 0.38940(6) 0.2500 0.01504(11) Uani 1 2 d S
Cl1 Cl 0.12894(4) 0.58403(9) 0.36574(4) 0.02705(14) Uani 1 1 d .
N1 N 0.04762(12) 0.1803(3) 0.17497(14) 0.0222(4) Uani 1 1 d .
C1 C 0.08404(13) 0.0610(3) 0.14081(15) 0.0172(4) Uani 1 1 d .
N2 N 0.12349(12) -0.0730(3) 0.10034(14) 0.0198(4) Uani 1 1 d .
C2 C 0.10296(15) -0.3128(3) 0.09403(16) 0.0209(4) Uani 1 1 d .
H2A H 0.1562 -0.3857 0.1518 0.031 Uiso 1 1 calc R
H2B H 0.1025 -0.3718 0.0352 0.031 Uiso 1 1 calc R
H2C H 0.0366 -0.3388 0.0910 0.031 Uiso 1 1 calc R
C3 C 0.20294(15) 0.0086(4) 0.07851(17) 0.0249(5) Uani 1 1 d .
H3A H 0.2107 0.1670 0.0898 0.037 Uiso 1 1 calc R
H3B H 0.1838 -0.0222 0.0101 0.037 Uiso 1 1 calc R
H3C H 0.2675 -0.0644 0.1210 0.037 Uiso 1 1 calc R
Zn2 Zn 0.5000 0.35311(6) 0.2500 0.01475(11) Uani 1 2 d S
Cl2 Cl 0.37150(4) 0.54785(9) 0.23997(4) 0.02633(14) Uani 1 1 d .
N3 N 0.45176(13) 0.1481(3) 0.12699(13) 0.0221(4) Uani 1 1 d .
C4 C 0.41615(13) 0.0306(3) 0.05626(15) 0.0178(4) Uani 1 1 d .
N4 N 0.37860(12) -0.1036(3) -0.02333(12) 0.0184(4) Uani 1 1 d .
C5 C 0.30636(17) -0.0222(4) -0.12631(16) 0.0279(5) Uani 1 1 d .
H5A H 0.2370 -0.0712 -0.1450 0.042 Uiso 1 1 calc R
H5B H 0.3277 -0.0816 -0.1724 0.042 Uiso 1 1 calc R
H5C H 0.3081 0.1381 -0.1276 0.042 Uiso 1 1 calc R
C6 C 0.38946(18) -0.3452(3) -0.00661(17) 0.0262(4) Uani 1 1 d .
H6A H 0.4489 -0.3756 0.0565 0.039 Uiso 1 1 calc R
H6B H 0.3984 -0.4153 -0.0588 0.039 Uiso 1 1 calc R
H6C H 0.3282 -0.4033 -0.0066 0.039 Uiso 1 1 calc R

loop_
_atom_site_aniso_label
_atom_site_aniso_U_11
_atom_site_aniso_U_22
_atom_site_aniso_U_33
_atom_site_aniso_U_23
_atom_site_aniso_U_13
_atom_site_aniso_U_12
Zn1 0.01089(17) 0.0136(2) 0.0229(2) 0.000 0.00984(15) 0.000
Cl1 0.0196(2) 0.0324(3) 0.0315(3) -0.0099(2) 0.0141(2) -0.01195(19)
N1 0.0192(7) 0.0180(9) 0.0329(9) -0.0022(8) 0.0152(7) 0.0017(7)
C1 0.0114(8) 0.0173(10) 0.0214(9) 0.0015(8) 0.0064(8) -0.0011(7)
N2 0.0156(7) 0.0152(8) 0.0348(10) -0.0023(8) 0.0171(7) -0.0001(6)
C2 0.0194(8) 0.0164(10) 0.0312(11) -0.0041(9) 0.0154(8) -0.0019(7)
C3 0.0205(9) 0.0212(11) 0.0419(13) 0.0069(10) 0.0222(9) 0.0033(8)
Zn2 0.01058(17) 0.0143(2) 0.01928(19) 0.000 0.00696(14) 0.000
Cl2 0.0203(2) 0.0316(3) 0.0277(3) 0.0060(2) 0.0119(2) 0.01324(19)
N3 0.0193(8) 0.0186(9) 0.0266(10) -0.0053(8) 0.0094(7) -0.0033(7)
C4 0.0132(8) 0.0184(10) 0.0255(10) 0.0040(9) 0.0120(8) 0.0009(7)
N4 0.0159(7) 0.0166(8) 0.0195(8) -0.0026(7) 0.0058(7) -0.0004(6)
C5 0.0268(10) 0.0263(12) 0.0235(11) 0.0013(10) 0.0062(9) 0.0078(9)
C6 0.0340(11) 0.0172(11) 0.0268(11) -0.0015(9) 0.0138(9) 0.0000(9)

loop_
_atom_type_symbol
_atom_type_description
_atom_type_scat_dispersion_real
_atom_type_scat_dispersion_imag
_atom_type_scat_source
C C 0.0181 0.0091 'International Tables Vol C Tables 4.2.6.8 and 6.1.1.4'
Cl Cl 0.3639 0.7018 'International Tables Vol C Tables 4.2.6.8 and 6.1.1.4'
N N 0.0311 0.0180 'International Tables Vol C Tables 4.2.6.8 and 6.1.1.4'
Zn Zn -1.5491 0.6778 'International Tables Vol C Tables 4.2.6.8 and 6.1.1.4'
H H 0.0000 0.0000 'International Tables Vol C Tables 4.2.6.8 and 6.1.1.4'

loop_
_geom_angle_atom_site_label_1
_geom_angle_atom_site_label_2
_geom_angle_atom_site_label_3
_geom_angle
_geom_angle_site_symmetry_1
_geom_angle_site_symmetry_3
Cl1 Zn1 Cl1 116.32(3) 2 .
N1 Zn1 Cl1 105.43(5) 2 .
N1 Zn1 Cl1 112.66(5) . .
N1 Zn1 Cl1 112.66(5) 2 2
N1 Zn1 Cl1 105.43(5) . 2
N1 Zn1 N1 103.76(10) 2 .
C1 N1 Zn1 173.19(17) . .
N1 C1 N2 178.8(2) . .
C1 N2 C2 120.94(16) . .
C1 N2 C3 119.21(17) . .
C3 N2 C2 118.85(16) . .
N2 C2 H2A 109.5 . .
N2 C2 H2B 109.5 . .
N2 C2 H2C 109.5 . .
H2A C2 H2B 109.5 . .
H2A C2 H2C 109.5 . .
H2B C2 H2C 109.5 . .
N2 C3 H3A 109.5 . .
N2 C3 H3B 109.5 . .
N2 C3 H3C 109.5 . .
H3A C3 H3B 109.5 . .
H3A C3 H3C 109.5 . .
H3B C3 H3C 109.5 . .
Cl2 Zn2 Cl2 114.46(3) . 2_655
N3 Zn2 Cl2 107.34(5) . 2_655
N3 Zn2 Cl2 110.18(5) 2_655 2_655
N3 Zn2 Cl2 110.18(5) . .
N3 Zn2 Cl2 107.34(5) 2_655 .
N3 Zn2 N3 107.10(10) 2_655 .
C4 N3 Zn2 174.45(15) . .
N3 C4 N4 178.36(19) . .
C4 N4 C5 122.55(17) . .
C4 N4 C6 118.14(17) . .
C6 N4 C5 117.88(17) . .
N4 C5 H5A 109.5 . .
N4 C5 H5B 109.5 . .
N4 C5 H5C 109.5 . .
H5A C5 H5B 109.5 . .
H5A C5 H5C 109.5 . .
H5B C5 H5C 109.5 . .
N4 C6 H6A 109.5 . .
N4 C6 H6B 109.5 . .
N4 C6 H6C 109.5 . .
H6A C6 H6B 109.5 . .
H6A C6 H6C 109.5 . .
H6B C6 H6C 109.5 . .

loop_
_geom_bond_atom_site_label_1
_geom_bond_atom_site_label_2
_geom_bond_distance
_geom_bond_site_symmetry_2
Zn1 Cl1 2.2068(5) .
Zn1 Cl1 2.2067(5) 2
Zn1 N1 2.0259(17) .
Zn1 N1 2.0259(17) 2
N1 C1 1.151(3) .
C1 N2 1.300(3) .
N2 C2 1.459(3) .
N2 C3 1.435(2) .
C2 H2A 0.9600 .
C2 H2B 0.9600 .
C2 H2C 0.9600 .
C3 H3A 0.9600 .
C3 H3B 0.9600 .
C3 H3C 0.9600 .
Zn2 Cl2 2.1522(5) 2_655
Zn2 Cl2 2.1521(5) .
Zn2 N3 2.0642(17) .
Zn2 N3 2.0641(17) 2_655
N3 C4 1.181(3) .
C4 N4 1.336(3) .
N4 C5 1.498(3) .
N4 C6 1.463(3) .
C5 H5A 0.9600 .
C5 H5B 0.9600 .
C5 H5C 0.9600 .
C6 H6A 0.9600 .
C6 H6B 0.9600 .
C6 H6C 0.9600 .

loop_
_geom_torsion_atom_site_label_1
_geom_torsion_atom_site_label_2
_geom_torsion_atom_site_label_3
_geom_torsion_atom_site_label_4
_geom_torsion
_geom_torsion_site_symmetry_1
Zn1 N1 C1 N2 -168(9) .
Cl1 Zn1 N1 C1 27.9(14) .
Cl1 Zn1 N1 C1 155.8(14) 2
N1 Zn1 N1 C1 -85.6(14) 2
N1 C1 N2 C2 -92(10) .
N1 C1 N2 C3 99(10) .
Zn2 N3 C4 N4 -166(6) .
Cl2 Zn2 N3 C4 -154.3(17) 2_655
Cl2 Zn2 N3 C4 -29.1(18) .
N3 Zn2 N3 C4 87.4(17) 2_655
N3 C4 N4 C5 -120(7) .
N3 C4 N4 C6 74(8) .
